data_7048754
loop_
_publ_author_name
'Fang, Xiaolong'
'Li, Bin'
'Zheng, Jianwei'
'Wang, Xiaoping'
'Zhu, Hongping'
'Yuan, Youzhu'

_publ_section_title
;
 Ruthenium complexes with N-functionalized secondary amino ligands: a new
 class of catalysts toward efficient hydrogenation of esters.
;
_journal_issue 7
_journal_name_full 'Dalton transactions (Cambridge, England : 2003)'
_journal_page_first 2290
_journal_page_last 2294
_journal_paper_doi 10.1039/c8dt04957b
_journal_volume 48
_journal_year 2019
_chemical_formula_sum 'C38 H36 Cl2 N2 P2 Ru'
_chemical_formula_weight 754.60
_space_group_IT_number 14
_space_group_name_Hall '-P 2yn'
_space_group_name_H-M_alt 'P 1 21/n 1'
_symmetry_cell_setting monoclinic
_symmetry_space_group_name_Hall '-P 2yn'
_symmetry_space_group_name_H-M 'P 1 21/n 1'
_atom_sites_solution_hydrogens geom
_atom_sites_solution_primary direct
_atom_sites_solution_secondary difmap
_audit_creation_method SHELXL-97
_audit_update_record
;
2018-12-10 deposited with the CCDC.
2019-01-17 downloaded from the CCDC.
;
_cell_angle_alpha 90.00
_cell_angle_beta 106.797(3)
_cell_angle_gamma 90.00
_cell_formula_units_Z 4
_cell_length_a 18.1403(6)
_cell_length_b 10.3239(3)
_cell_length_c 18.5086(6)
_cell_measurement_reflns_used 7700
_cell_measurement_temperature 173(2)
_cell_measurement_theta_max 73.4790
_cell_measurement_theta_min 4.9670
_cell_volume 3318.38(19)
_computing_cell_refinement 'CrysAlisPro, Agilent Technologies'
_computing_data_collection 'CrysAlisPro, Agilent Technologies'
_computing_data_reduction 'CrysAlisPro, Agilent Technologies'
_computing_molecular_graphics 'Bruker SHELXTL'
_computing_publication_material 'Bruker SHELXTL'
_computing_structure_refinement 'SHELXL-97 (Sheldrick, 1997)'
_computing_structure_solution 'SHELXS-97 (Sheldrick, 1990)'
_diffrn_ambient_temperature 173(2)
_diffrn_detector_area_resol_mean 10.4741
_diffrn_measured_fraction_theta_full 0.969
_diffrn_measured_fraction_theta_max 0.969
_diffrn_measurement_device_type 'SuperNova (Cu) X-ray Source'
_diffrn_measurement_method '\w scans'
_diffrn_radiation_monochromator mirror
_diffrn_radiation_source 'sealed X-ray tube'
_diffrn_radiation_type CuK\a
_diffrn_radiation_wavelength 1.54178
_diffrn_reflns_av_R_equivalents 0.0281
_diffrn_reflns_av_sigmaI/netI 0.0323
_diffrn_reflns_limit_h_max 22
_diffrn_reflns_limit_h_min -20
_diffrn_reflns_limit_k_max 12
_diffrn_reflns_limit_k_min -10
_diffrn_reflns_limit_l_max 22
_diffrn_reflns_limit_l_min -18
_diffrn_reflns_number 12395
_diffrn_reflns_theta_full 73.73
_diffrn_reflns_theta_max 73.73
_diffrn_reflns_theta_min 4.05
_exptl_absorpt_coefficient_mu 6.452
_exptl_absorpt_correction_T_max 0.7386
_exptl_absorpt_correction_T_min 0.5647
_exptl_absorpt_correction_type multi-scan
_exptl_absorpt_process_details empirical
_exptl_crystal_colour yellow
_exptl_crystal_density_diffrn 1.510
_exptl_crystal_density_meas ?
_exptl_crystal_density_method 'not measured'
_exptl_crystal_description block
_exptl_crystal_F_000 1544
_exptl_crystal_size_max 0.10
_exptl_crystal_size_mid 0.05
_exptl_crystal_size_min 0.05
_refine_diff_density_max 1.362
_refine_diff_density_min -0.950
_refine_diff_density_rms 0.089
_refine_ls_extinction_coef 0.00008(3)
_refine_ls_extinction_expression Fc^*^=kFc[1+0.001xFc^2^\l^3^/sin(2\q)]^-1/4^
_refine_ls_extinction_method SHELXL
_refine_ls_goodness_of_fit_ref 1.038
_refine_ls_hydrogen_treatment mixed
_refine_ls_matrix_type full
_refine_ls_number_parameters 416
_refine_ls_number_reflns 6494
_refine_ls_number_restraints 2
_refine_ls_restrained_S_all 1.040
_refine_ls_R_factor_all 0.0330
_refine_ls_R_factor_gt 0.0314
_refine_ls_shift/su_max 0.013
_refine_ls_shift/su_mean 0.000
_refine_ls_structure_factor_coef Fsqd
_refine_ls_weighting_details 'calc w=1/[\s^2^(Fo^2^)+(0.0530P)^2^+2.6318P] where P=(Fo^2^+2Fc^2^)/3'
_refine_ls_weighting_scheme calc
_refine_ls_wR_factor_gt 0.0843
_refine_ls_wR_factor_ref 0.0857
_reflns_number_gt 6151
_reflns_number_total 6494
_reflns_threshold_expression >2sigma(I)
_cod_data_source_file c8dt04957b2.cif
_cod_data_source_block fxl-150417
_cod_depositor_comments
;
The following automatic conversions were performed:

'_symmetry_cell_setting' value 'Monoclinic' changed to 'monoclinic'
according to
/home/data/users/saulius/crontab/automatic-downloads/rss-feeds/RSC/lib/dictionaries/cif_core.dic
dictionary named 'cif_core.dic' version 2.4.2 from 2011-04-26.

'_exptl_crystal_density_meas' value 'not measured' was changed to '?'
- the value is perceived as not measured.

Automatic conversion script
Id: cif_fix_values 4973 2017-02-22 13:04:09Z antanas 

 Adding full bibliography for 7048753--7048754.cif.
;
_cod_original_cell_volume 3318.38(18)
_cod_original_sg_symbol_H-M P2(1)/n
_cod_database_code 7048754

loop_
_symmetry_equiv_pos_as_xyz
'x, y, z'
'-x+1/2, y+1/2, -z+1/2'
'-x, -y, -z'
'x-1/2, -y-1/2, z-1/2'

loop_
_atom_site_label
_atom_site_type_symbol
_atom_site_fract_x
_atom_site_fract_y
_atom_site_fract_z
_atom_site_U_iso_or_equiv
_atom_site_adp_type
_atom_site_occupancy
_atom_site_symmetry_multiplicity
_atom_site_calc_flag
_atom_site_refinement_flags
Ru1 Ru 0.881680(8) 0.873352(15) 0.223865(8) 0.00998(7) Uani 1 1 d .
P1 P 1.00253(3) 0.80190(5) 0.28072(3) 0.01129(12) Uani 1 1 d .
P2 P 0.86386(3) 0.80199(5) 0.10569(3) 0.01049(12) Uani 1 1 d .
Cl1 Cl 0.90670(3) 1.09655(5) 0.19690(3) 0.01502(12) Uani 1 1 d .
Cl2 Cl 0.83556(3) 0.68103(5) 0.26889(3) 0.01751(12) Uani 1 1 d .
N1 N 0.89581(15) 0.9503(3) 0.33936(12) 0.0297(5) Uani 1 1 d D
H1 H 0.917(2) 1.034(3) 0.332(2) 0.036 Uiso 1 1 d D
N2 N 0.76136(10) 0.94662(18) 0.17155(10) 0.0122(4) Uani 1 1 d D
H2 H 0.762(2) 1.021(3) 0.1923(18) 0.030(8) Uiso 1 1 d D
C1 C 0.8290(2) 1.0011(4) 0.35535(16) 0.0433(9) Uani 1 1 d .
H1A H 0.8446 1.0531 0.4016 0.065 Uiso 1 1 calc R
H1B H 0.7962 0.9295 0.3622 0.065 Uiso 1 1 calc R
H1C H 0.8003 1.0557 0.3132 0.065 Uiso 1 1 calc R
C2 C 0.94719(14) 0.8733(2) 0.39897(14) 0.0166(5) Uani 1 1 d .
C3 C 0.94101(14) 0.8695(2) 0.47216(14) 0.0185(5) Uani 1 1 d .
H3A H 0.9010 0.9156 0.4846 0.022 Uiso 1 1 calc R
C4 C 0.99360(15) 0.7982(3) 0.52675(14) 0.0235(5) Uani 1 1 d .
H4A H 0.9889 0.7943 0.5765 0.028 Uiso 1 1 calc R
C5 C 1.05312(16) 0.7326(3) 0.50964(15) 0.0285(6) Uani 1 1 d .
H5A H 1.0894 0.6849 0.5476 0.034 Uiso 1 1 calc R
C6 C 1.05933(14) 0.7368(2) 0.43678(14) 0.0213(5) Uani 1 1 d .
H6A H 1.1007 0.6931 0.4253 0.026 Uiso 1 1 calc R
C7 C 1.00587(13) 0.8040(2) 0.38048(12) 0.0138(4) Uani 1 1 d .
C8 C 1.09349(13) 0.8851(2) 0.28350(13) 0.0150(5) Uani 1 1 d .
C9 C 1.09365(14) 1.0194(2) 0.27442(14) 0.0223(5) Uani 1 1 d .
H9A H 1.0470 1.0667 0.2664 0.027 Uiso 1 1 calc R
C10 C 1.16174(15) 1.0847(3) 0.27704(16) 0.0282(6) Uani 1 1 d .
H10A H 1.1610 1.1761 0.2706 0.034 Uiso 1 1 calc R
C11 C 1.23046(15) 1.0174(3) 0.28904(15) 0.0277(6) Uani 1 1 d .
H11A H 1.2765 1.0620 0.2898 0.033 Uiso 1 1 calc R
C12 C 1.23133(15) 0.8847(3) 0.29992(16) 0.0252(6) Uani 1 1 d .
H12A H 1.2783 0.8383 0.3089 0.030 Uiso 1 1 calc R
C13 C 1.16386(14) 0.8190(2) 0.29782(14) 0.0203(5) Uani 1 1 d .
H13A H 1.1654 0.7281 0.3062 0.024 Uiso 1 1 calc R
C14 C 1.02494(13) 0.6345(2) 0.26143(13) 0.0141(4) Uani 1 1 d .
C15 C 1.00450(13) 0.5293(2) 0.29906(13) 0.0171(5) Uani 1 1 d .
H15A H 0.9859 0.5436 0.3414 0.021 Uiso 1 1 calc R
C16 C 1.01129(14) 0.4034(2) 0.27471(15) 0.0214(5) Uani 1 1 d .
H16A H 0.9970 0.3323 0.3004 0.026 Uiso 1 1 calc R
C17 C 1.03887(15) 0.3810(2) 0.21315(16) 0.0228(5) Uani 1 1 d .
H17A H 1.0428 0.2950 0.1963 0.027 Uiso 1 1 calc R
C18 C 1.06072(13) 0.4851(2) 0.17629(14) 0.0191(5) Uani 1 1 d .
H18A H 1.0806 0.4701 0.1349 0.023 Uiso 1 1 calc R
C19 C 1.05347(13) 0.6110(2) 0.19999(14) 0.0157(4) Uani 1 1 d .
H19A H 1.0680 0.6817 0.1742 0.019 Uiso 1 1 calc R
C21 C 0.69727(13) 0.8713(2) 0.18645(14) 0.0166(5) Uani 1 1 d .
H21A H 0.6486 0.9176 0.1655 0.025 Uiso 1 1 calc R
H21B H 0.7068 0.8608 0.2410 0.025 Uiso 1 1 calc R
H21C H 0.6942 0.7858 0.1627 0.025 Uiso 1 1 calc R
C22 C 0.74510(12) 0.9721(2) 0.09019(12) 0.0135(4) Uani 1 1 d .
C23 C 0.68642(13) 1.0565(2) 0.05367(13) 0.0180(5) Uani 1 1 d .
H23A H 0.6567 1.0990 0.0812 0.022 Uiso 1 1 calc R
C24 C 0.67147(14) 1.0785(2) -0.02358(14) 0.0197(5) Uani 1 1 d .
H24A H 0.6310 1.1354 -0.0487 0.024 Uiso 1 1 calc R
C25 C 0.71547(14) 1.0175(2) -0.06422(13) 0.0184(5) Uani 1 1 d .
H25A H 0.7054 1.0332 -0.1168 0.022 Uiso 1 1 calc R
C26 C 0.77396(13) 0.9338(2) -0.02733(13) 0.0154(4) Uani 1 1 d .
H26A H 0.8041 0.8922 -0.0548 0.018 Uiso 1 1 calc R
C27 C 0.78910(12) 0.9099(2) 0.04999(13) 0.0132(4) Uani 1 1 d .
C28 C 0.94383(13) 0.8095(2) 0.06429(12) 0.0140(4) Uani 1 1 d .
C29 C 0.99863(13) 0.9063(2) 0.09039(13) 0.0165(4) Uani 1 1 d .
H29A H 0.9901 0.9708 0.1238 0.020 Uiso 1 1 calc R
C30 C 1.06544(14) 0.9097(3) 0.06818(14) 0.0217(5) Uani 1 1 d .
H30A H 1.1027 0.9753 0.0871 0.026 Uiso 1 1 calc R
C31 C 1.07789(15) 0.8174(3) 0.01839(15) 0.0255(5) Uani 1 1 d .
H31A H 1.1235 0.8199 0.0030 0.031 Uiso 1 1 calc R
C32 C 1.02306(15) 0.7213(3) -0.00889(15) 0.0254(5) Uani 1 1 d .
H32A H 1.0313 0.6584 -0.0432 0.031 Uiso 1 1 calc R
C33 C 0.95625(14) 0.7167(2) 0.01379(14) 0.0208(5) Uani 1 1 d .
H33A H 0.9191 0.6508 -0.0050 0.025 Uiso 1 1 calc R
C34 C 0.82357(13) 0.6411(2) 0.07489(13) 0.0137(4) Uani 1 1 d .
C35 C 0.85734(13) 0.5328(2) 0.11686(13) 0.0167(4) Uani 1 1 d .
H35A H 0.8971 0.5444 0.1627 0.020 Uiso 1 1 calc R
C36 C 0.83329(14) 0.4083(2) 0.09218(15) 0.0223(5) Uani 1 1 d .
H36A H 0.8568 0.3353 0.1210 0.027 Uiso 1 1 calc R
C37 C 0.77429(16) 0.3910(2) 0.02462(16) 0.0247(5) Uani 1 1 d .
H37A H 0.7581 0.3062 0.0071 0.030 Uiso 1 1 calc R
C38 C 0.73980(14) 0.4978(2) -0.01630(14) 0.0212(5) Uani 1 1 d .
H38A H 0.6993 0.4861 -0.0617 0.025 Uiso 1 1 calc R
C39 C 0.76380(14) 0.6225(2) 0.00830(14) 0.0165(5) Uani 1 1 d .
H39A H 0.7395 0.6952 -0.0202 0.020 Uiso 1 1 calc R

loop_
_atom_site_aniso_label
_atom_site_aniso_U_11
_atom_site_aniso_U_22
_atom_site_aniso_U_33
_atom_site_aniso_U_23
_atom_site_aniso_U_13
_atom_site_aniso_U_12
Ru1 0.00896(10) 0.00904(10) 0.01210(11) 0.00093(5) 0.00330(7) 0.00123(5)
P1 0.0089(2) 0.0098(2) 0.0147(3) 0.00064(19) 0.0026(2) 0.00071(18)
P2 0.0091(2) 0.0095(2) 0.0133(3) 0.00027(19) 0.0039(2) -0.00010(18)
Cl1 0.0138(2) 0.0104(2) 0.0200(3) 0.00260(19) 0.00351(19) 0.00067(18)
Cl2 0.0142(2) 0.0164(3) 0.0233(3) 0.0078(2) 0.0077(2) 0.00022(19)
N1 0.0359(13) 0.0380(13) 0.0140(10) 0.0031(9) 0.0052(9) 0.0226(11)
N2 0.0094(8) 0.0111(8) 0.0148(9) -0.0010(7) 0.0016(7) 0.0023(7)
C1 0.0425(18) 0.062(2) 0.0223(14) -0.0015(14) 0.0049(13) 0.0322(17)
C2 0.0159(11) 0.0169(11) 0.0152(11) 0.0002(8) 0.0016(9) 0.0013(8)
C3 0.0165(11) 0.0222(12) 0.0168(11) -0.0016(9) 0.0048(9) -0.0014(9)
C4 0.0263(13) 0.0287(13) 0.0135(11) 0.0015(9) 0.0028(9) -0.0013(10)
C5 0.0279(13) 0.0338(14) 0.0181(12) 0.0067(11) -0.0023(10) 0.0080(11)
C6 0.0160(11) 0.0234(12) 0.0210(12) 0.0006(10) 0.0000(9) 0.0048(9)
C7 0.0111(10) 0.0155(10) 0.0138(10) -0.0002(8) 0.0019(8) -0.0015(8)
C8 0.0117(11) 0.0181(11) 0.0152(11) -0.0014(8) 0.0037(9) -0.0010(8)
C9 0.0160(11) 0.0192(12) 0.0274(12) 0.0056(10) -0.0004(9) -0.0021(9)
C10 0.0202(12) 0.0214(13) 0.0369(15) 0.0119(11) -0.0013(11) -0.0061(10)
C11 0.0161(11) 0.0353(15) 0.0303(13) 0.0034(11) 0.0048(10) -0.0092(11)
C12 0.0133(12) 0.0310(14) 0.0310(14) -0.0076(11) 0.0059(10) -0.0011(10)
C13 0.0143(11) 0.0196(12) 0.0258(12) -0.0055(9) 0.0040(9) -0.0014(9)
C14 0.0088(10) 0.0126(10) 0.0184(11) 0.0006(8) -0.0002(8) 0.0010(7)
C15 0.0123(10) 0.0161(11) 0.0197(11) 0.0025(9) -0.0005(9) 0.0023(8)
C16 0.0198(12) 0.0136(11) 0.0274(13) 0.0049(10) 0.0016(10) 0.0004(9)
C17 0.0192(12) 0.0134(11) 0.0302(14) -0.0028(9) -0.0018(10) 0.0025(9)
C18 0.0125(10) 0.0191(11) 0.0237(12) -0.0040(9) 0.0019(9) 0.0031(9)
C19 0.0090(10) 0.0156(11) 0.0211(12) -0.0007(9) 0.0021(9) 0.0001(8)
C21 0.0110(11) 0.0190(11) 0.0195(11) -0.0008(8) 0.0041(9) -0.0003(8)
C22 0.0118(10) 0.0112(10) 0.0162(10) 0.0003(8) 0.0017(8) -0.0001(8)
C23 0.0164(11) 0.0145(10) 0.0213(11) -0.0024(9) 0.0026(9) 0.0030(9)
C24 0.0180(11) 0.0139(11) 0.0215(12) 0.0021(9) -0.0036(9) 0.0034(9)
C25 0.0196(11) 0.0169(11) 0.0157(10) 0.0019(9) 0.0005(9) -0.0036(9)
C26 0.0143(10) 0.0135(10) 0.0178(11) 0.0005(8) 0.0036(8) -0.0034(8)
C27 0.0116(10) 0.0106(10) 0.0163(10) 0.0002(8) 0.0025(8) -0.0020(8)
C28 0.0114(10) 0.0157(11) 0.0152(10) 0.0019(8) 0.0042(8) 0.0013(8)
C29 0.0175(11) 0.0157(10) 0.0172(11) 0.0015(9) 0.0067(9) -0.0008(9)
C30 0.0186(12) 0.0219(12) 0.0261(12) -0.0002(10) 0.0088(10) -0.0060(10)
C31 0.0189(12) 0.0315(14) 0.0305(13) -0.0019(11) 0.0141(10) -0.0014(10)
C32 0.0219(12) 0.0314(14) 0.0273(13) -0.0102(11) 0.0139(10) -0.0025(11)
C33 0.0177(11) 0.0218(12) 0.0245(12) -0.0065(10) 0.0082(9) -0.0029(9)
C34 0.0111(10) 0.0117(10) 0.0201(11) -0.0018(8) 0.0074(9) -0.0017(8)
C35 0.0133(10) 0.0153(11) 0.0212(11) 0.0000(9) 0.0044(9) 0.0001(8)
C36 0.0196(12) 0.0124(11) 0.0337(14) 0.0011(10) 0.0057(10) 0.0022(9)
C37 0.0248(13) 0.0122(11) 0.0348(15) -0.0072(10) 0.0052(11) -0.0055(9)
C38 0.0197(11) 0.0210(12) 0.0207(11) -0.0052(9) 0.0024(9) -0.0072(10)
C39 0.0175(11) 0.0155(11) 0.0163(11) 0.0009(8) 0.0045(9) -0.0021(8)

loop_
_atom_type_symbol
_atom_type_description
_atom_type_scat_dispersion_real
_atom_type_scat_dispersion_imag
_atom_type_scat_source
C C 0.0181 0.0091 'International Tables Vol C Tables 4.2.6.8 and 6.1.1.4'
H H 0.0000 0.0000 'International Tables Vol C Tables 4.2.6.8 and 6.1.1.4'
N N 0.0311 0.0180 'International Tables Vol C Tables 4.2.6.8 and 6.1.1.4'
P P 0.2955 0.4335 'International Tables Vol C Tables 4.2.6.8 and 6.1.1.4'
Cl Cl 0.3639 0.7018 'International Tables Vol C Tables 4.2.6.8 and 6.1.1.4'
Ru Ru 0.0552 3.2960 'International Tables Vol C Tables 4.2.6.8 and 6.1.1.4'

loop_
_geom_angle_atom_site_label_1
_geom_angle_atom_site_label_2
_geom_angle_atom_site_label_3
_geom_angle
N1 Ru1 P2 177.69(6)
N1 Ru1 N2 96.99(7)
P2 Ru1 N2 80.90(5)
N1 Ru1 P1 80.94(6)
P2 Ru1 P1 101.17(2)
N2 Ru1 P1 177.91(5)
N1 Ru1 Cl2 85.22(7)
P2 Ru1 Cl2 95.78(2)
N2 Ru1 Cl2 92.04(5)
P1 Ru1 Cl2 87.527(19)
N1 Ru1 Cl1 83.23(7)
P2 Ru1 Cl1 95.403(19)
N2 Ru1 Cl1 78.93(5)
P1 Ru1 Cl1 101.034(19)
Cl2 Ru1 Cl1 164.324(19)
C7 P1 C14 105.25(11)
C7 P1 C8 101.39(10)
C14 P1 C8 101.36(10)
C7 P1 Ru1 102.15(7)
C14 P1 Ru1 117.13(7)
C8 P1 Ru1 126.77(8)
C27 P2 C28 106.70(10)
C27 P2 C34 102.25(10)
C28 P2 C34 101.58(10)
C27 P2 Ru1 102.98(7)
C28 P2 Ru1 119.16(7)
C34 P2 Ru1 122.16(8)
C1 N1 C2 116.0(2)
C1 N1 Ru1 117.47(19)
C2 N1 Ru1 113.78(16)
C1 N1 H1 96(2)
C2 N1 H1 113(2)
Ru1 N1 H1 97(2)
C22 N2 C21 110.26(17)
C22 N2 Ru1 112.55(13)
C21 N2 Ru1 117.21(14)
C22 N2 H2 106(2)
C21 N2 H2 107(2)
Ru1 N2 H2 103(2)
N1 C1 H1A 109.5
N1 C1 H1B 109.5
H1A C1 H1B 109.5
N1 C1 H1C 109.5
H1A C1 H1C 109.5
H1B C1 H1C 109.5
C3 C2 C7 120.2(2)
C3 C2 N1 122.6(2)
C7 C2 N1 117.2(2)
C4 C3 C2 119.5(2)
C4 C3 H3A 120.2
C2 C3 H3A 120.2
C3 C4 C5 120.7(2)
C3 C4 H4A 119.6
C5 C4 H4A 119.6
C6 C5 C4 119.6(2)
C6 C5 H5A 120.2
C4 C5 H5A 120.2
C5 C6 C7 120.7(2)
C5 C6 H6A 119.6
C7 C6 H6A 119.6
C6 C7 C2 119.1(2)
C6 C7 P1 124.35(18)
C2 C7 P1 116.45(17)
C9 C8 C13 118.1(2)
C9 C8 P1 119.40(18)
C13 C8 P1 122.39(18)
C10 C9 C8 120.5(2)
C10 C9 H9A 119.7
C8 C9 H9A 119.7
C11 C10 C9 120.6(2)
C11 C10 H10A 119.7
C9 C10 H10A 119.7
C12 C11 C10 119.4(2)
C12 C11 H11A 120.3
C10 C11 H11A 120.3
C11 C12 C13 120.4(2)
C11 C12 H12A 119.8
C13 C12 H12A 119.8
C12 C13 C8 120.9(2)
C12 C13 H13A 119.6
C8 C13 H13A 119.6
C15 C14 C19 118.9(2)
C15 C14 P1 122.01(18)
C19 C14 P1 118.47(17)
C16 C15 C14 120.2(2)
C16 C15 H15A 119.9
C14 C15 H15A 119.9
C17 C16 C15 120.5(2)
C17 C16 H16A 119.8
C15 C16 H16A 119.8
C16 C17 C18 119.7(2)
C16 C17 H17A 120.2
C18 C17 H17A 120.2
C19 C18 C17 120.1(2)
C19 C18 H18A 120.0
C17 C18 H18A 120.0
C18 C19 C14 120.6(2)
C18 C19 H19A 119.7
C14 C19 H19A 119.7
N2 C21 H21A 109.5
N2 C21 H21B 109.5
H21A C21 H21B 109.5
N2 C21 H21C 109.5
H21A C21 H21C 109.5
H21B C21 H21C 109.5
C23 C22 C27 120.3(2)
C23 C22 N2 120.5(2)
C27 C22 N2 119.15(19)
C22 C23 C24 119.7(2)
C22 C23 H23A 120.2
C24 C23 H23A 120.2
C23 C24 C25 120.5(2)
C23 C24 H24A 119.8
C25 C24 H24A 119.8
C26 C25 C24 119.5(2)
C26 C25 H25A 120.3
C24 C25 H25A 120.3
C25 C26 C27 120.7(2)
C25 C26 H26A 119.7
C27 C26 H26A 119.7
C22 C27 C26 119.4(2)
C22 C27 P2 115.19(16)
C26 C27 P2 125.40(17)
C29 C28 C33 119.0(2)
C29 C28 P2 117.25(17)
C33 C28 P2 123.44(18)
C30 C29 C28 120.8(2)
C30 C29 H29A 119.6
C28 C29 H29A 119.6
C29 C30 C31 120.2(2)
C29 C30 H30A 119.9
C31 C30 H30A 119.9
C30 C31 C32 119.6(2)
C30 C31 H31A 120.2
C32 C31 H31A 120.2
C31 C32 C33 120.5(2)
C31 C32 H32A 119.8
C33 C32 H32A 119.8
C32 C33 C28 120.0(2)
C32 C33 H33A 120.0
C28 C33 H33A 120.0
C35 C34 C39 118.9(2)
C35 C34 P2 118.64(17)
C39 C34 P2 122.33(17)
C36 C35 C34 120.7(2)
C36 C35 H35A 119.6
C34 C35 H35A 119.6
C35 C36 C37 119.7(2)
C35 C36 H36A 120.1
C37 C36 H36A 120.1
C38 C37 C36 119.7(2)
C38 C37 H37A 120.2
C36 C37 H37A 120.2
C37 C38 C39 120.6(2)
C37 C38 H38A 119.7
C39 C38 H38A 119.7
C38 C39 C34 120.3(2)
C38 C39 H39A 119.9
C34 C39 H39A 119.9

loop_
_geom_bond_atom_site_label_1
_geom_bond_atom_site_label_2
_geom_bond_distance
Ru1 N1 2.225(2)
Ru1 P2 2.2411(5)
Ru1 N2 2.2476(18)
Ru1 P1 2.2636(5)
Ru1 Cl2 2.3958(5)
Ru1 Cl1 2.4282(5)
P1 C7 1.830(2)
P1 C14 1.834(2)
P1 C8 1.848(2)
P2 C27 1.826(2)
P2 C28 1.828(2)
P2 C34 1.838(2)
N1 C1 1.428(4)
N1 C2 1.458(3)
N1 H1 0.97(3)
N2 C22 1.472(3)
N2 C21 1.489(3)
N2 H2 0.85(3)
C1 H1A 0.9800
C1 H1B 0.9800
C1 H1C 0.9800
C2 C3 1.392(3)
C2 C7 1.404(3)
C3 C4 1.384(4)
C3 H3A 0.9500
C4 C5 1.387(4)
C4 H4A 0.9500
C5 C6 1.386(4)
C5 H5A 0.9500
C6 C7 1.387(3)
C6 H6A 0.9500
C8 C9 1.397(3)
C8 C13 1.403(3)
C9 C10 1.396(4)
C9 H9A 0.9500
C10 C11 1.388(4)
C10 H10A 0.9500
C11 C12 1.384(4)
C11 H11A 0.9500
C12 C13 1.390(4)
C12 H12A 0.9500
C13 H13A 0.9500
C14 C15 1.398(3)
C14 C19 1.400(3)
C15 C16 1.393(3)
C15 H15A 0.9500
C16 C17 1.390(4)
C16 H16A 0.9500
C17 C18 1.391(4)
C17 H17A 0.9500
C18 C19 1.390(3)
C18 H18A 0.9500
C19 H19A 0.9500
C21 H21A 0.9800
C21 H21B 0.9800
C21 H21C 0.9800
C22 C23 1.391(3)
C22 C27 1.395(3)
C23 C24 1.395(3)
C23 H23A 0.9500
C24 C25 1.395(4)
C24 H24A 0.9500
C25 C26 1.386(3)
C25 H25A 0.9500
C26 C27 1.399(3)
C26 H26A 0.9500
C28 C29 1.394(3)
C28 C33 1.401(3)
C29 C30 1.388(3)
C29 H29A 0.9500
C30 C31 1.388(4)
C30 H30A 0.9500
C31 C32 1.392(4)
C31 H31A 0.9500
C32 C33 1.393(3)
C32 H32A 0.9500
C33 H33A 0.9500
C34 C35 1.398(3)
C34 C39 1.400(3)
C35 C36 1.392(3)
C35 H35A 0.9500
C36 C37 1.403(4)
C36 H36A 0.9500
C37 C38 1.381(4)
C37 H37A 0.9500
C38 C39 1.392(3)
C38 H38A 0.9500
C39 H39A 0.9500
